data_4069023
loop_
_publ_author_name
'Wakioka, Masayuki'
'Nakajima, Yumiko'
'Ozawa, Fumiyuki'

_publ_section_title
;
 Mechanism of C&#x2212;P Reductive Elimination
 fromtrans-[Pd(CH&#xE5FB;CHPh)Br(PMePh2)2]
;
_journal_issue 8
_journal_name_full Organometallics
_journal_page_first 2527
_journal_paper_doi 10.1021/om801207k
_journal_volume 28
_journal_year 2009
_chemical_formula_moiety 'C34 H33 Br P2 Pd'
_chemical_formula_sum 'C34 H33 Br P2 Pd'
_chemical_formula_weight 689.85
_chemical_melting_point 126
_space_group_IT_number 9
_symmetry_cell_setting monoclinic
_symmetry_Int_Tables_number 9
_symmetry_space_group_name_Hall 'C -2yc'
_symmetry_space_group_name_H-M 'C 1 c 1'
_atom_sites_solution_hydrogens geom
_atom_sites_solution_primary direct
_atom_sites_solution_secondary difmap
_audit_creation_method SHELXL-97
_cell_angle_alpha 90.00
_cell_angle_beta 109.107(3)
_cell_angle_gamma 90.00
_cell_formula_units_Z 4
_cell_length_a 9.7501(19)
_cell_length_b 25.206(5)
_cell_length_c 12.916(2)
_cell_measurement_reflns_used 5424
_cell_measurement_temperature 173(2)
_cell_measurement_theta_max 27.4835
_cell_measurement_theta_min 3.2335
_cell_volume 2999.4(10)
_computing_cell_refinement 'Nonius CAD4 software'
_computing_data_collection 'Nonius CAD4 software'
_computing_data_reduction 'XCAD (P.McArdle, 2000)'
_computing_molecular_graphics 'ORTEX (P.McArdle, 1995)'
_computing_publication_material 'SHELXL-97/2 (Sheldrick,1997)'
_computing_structure_refinement 'SHELXL-97 (Sheldrick, 1997)'
_computing_structure_solution 'SHELXS-97 (Sheldrick, 1990)'
_diffrn_ambient_temperature 173(2)
_diffrn_measured_fraction_theta_full 0.980
_diffrn_measured_fraction_theta_max 0.980
_diffrn_measurement_device_type '4-circle diffractometer'
_diffrn_measurement_method 'scintillation counter'
_diffrn_radiation_monochromator graphite
_diffrn_radiation_probe x-ray
_diffrn_radiation_type MoK\a
_diffrn_radiation_wavelength 0.71070
_diffrn_reflns_av_R_equivalents 0.0285
_diffrn_reflns_av_sigmaI/netI 0.0838
_diffrn_reflns_limit_h_max 12
_diffrn_reflns_limit_h_min -12
_diffrn_reflns_limit_k_max 32
_diffrn_reflns_limit_k_min -32
_diffrn_reflns_limit_l_max 16
_diffrn_reflns_limit_l_min -14
_diffrn_reflns_number 12140
_diffrn_reflns_theta_full 27.48
_diffrn_reflns_theta_max 27.48
_diffrn_reflns_theta_min 3.23
_diffrn_source 'fine-focus sealed tube'
_exptl_absorpt_coefficient_mu 2.079
_exptl_absorpt_correction_T_max 0.7060
_exptl_absorpt_correction_T_min 0.5936
_exptl_absorpt_correction_type numerical
_exptl_crystal_colour yellow
_exptl_crystal_density_diffrn 1.523
_exptl_crystal_density_method 'not measured'
_exptl_crystal_description block
_exptl_crystal_F_000 1384
_exptl_crystal_recrystallization_method 'dichloromethane/diethyl ether'
_exptl_crystal_size_max 0.28
_exptl_crystal_size_mid 0.19
_exptl_crystal_size_min 0.18
_refine_diff_density_max 0.984
_refine_diff_density_min -0.900
_refine_diff_density_rms 0.088
_refine_ls_abs_structure_details 'Flack H D (1983), Acta Cryst. A39, 876-881'
_refine_ls_abs_structure_Flack 0.874(14)
_refine_ls_extinction_method none
_refine_ls_goodness_of_fit_ref 1.048
_refine_ls_hydrogen_treatment constr
_refine_ls_matrix_type full
_refine_ls_number_parameters 338
_refine_ls_number_reflns 5855
_refine_ls_number_restraints 2
_refine_ls_restrained_S_all 1.048
_refine_ls_R_factor_all 0.0586
_refine_ls_R_factor_gt 0.0496
_refine_ls_shift/su_max 0.000
_refine_ls_shift/su_mean 0.000
_refine_ls_structure_factor_coef Fsqd
_refine_ls_weighting_details 'calc w=1/[\s^2^(Fo^2^)+(0.0796P)^2^+0.0000P] where P=(Fo^2^+2Fc^2^)/3'
_refine_ls_weighting_scheme calc
_refine_ls_wR_factor_gt 0.1335
_refine_ls_wR_factor_ref 0.1374
_reflns_number_gt 4546
_reflns_number_total 5855
_reflns_threshold_expression >2sigma(I)
_cod_data_source_file om801207k_si_002.cif
_cod_data_source_block (E)-2a
_cod_original_sg_symbol_H-M 'C c'
_cod_database_code 4069023

loop_
_symmetry_equiv_pos_as_xyz
'x, y, z'
'x, -y, z+1/2'
'x+1/2, y+1/2, z'
'x+1/2, -y+1/2, z+1/2'

loop_
_atom_site_label
_atom_site_type_symbol
_atom_site_fract_x
_atom_site_fract_y
_atom_site_fract_z
_atom_site_U_iso_or_equiv
_atom_site_adp_type
_atom_site_occupancy
_atom_site_symmetry_multiplicity
_atom_site_calc_flag
_atom_site_refinement_flags
Pd1 Pd 0.50432(5) 0.337789(19) 0.49877(4) 0.01932(14) Uani 1 1 d .
P1 P 0.3648(2) 0.30484(7) 0.24492(15) 0.0186(4) Uani 1 1 d .
P2 P 0.5342(2) 0.39913(7) 0.63422(15) 0.0200(4) Uani 1 1 d .
Br1 Br 0.40195(9) 0.26197(3) 0.58427(7) 0.0325(2) Uani 1 1 d .
C1 C 0.5319(8) 0.3196(3) 0.3453(6) 0.0226(16) Uani 1 1 d .
C2 C 0.5743(9) 0.3732(3) 0.3810(6) 0.0219(15) Uani 1 1 d .
C3 C 0.7294(8) 0.3901(3) 0.4209(6) 0.0189(15) Uani 1 1 d .
C4 C 0.7605(9) 0.4446(3) 0.4196(6) 0.0240(16) Uiso 1 1 d .
H1 H 0.6837 0.4692 0.3900 0.029 Uiso 1 1 calc R
C5 C 0.9020(10) 0.4628(3) 0.4612(7) 0.0311(19) Uani 1 1 d .
H2 H 0.9210 0.4998 0.4616 0.037 Uiso 1 1 calc R
C6 C 1.0169(11) 0.4274(3) 0.5024(9) 0.0347(18) Uani 1 1 d .
H3 H 1.1141 0.4398 0.5301 0.042 Uiso 1 1 calc R
C7 C 0.9865(10) 0.3741(3) 0.5023(8) 0.0327(19) Uani 1 1 d .
H4 H 1.0642 0.3496 0.5281 0.039 Uiso 1 1 calc R
C8 C 0.8448(9) 0.3554(3) 0.4652(7) 0.0249(17) Uani 1 1 d .
H5 H 0.8265 0.3186 0.4701 0.030 Uiso 1 1 calc R
C9 C 0.2341(8) 0.3569(3) 0.2342(6) 0.0210(15) Uani 1 1 d .
C10 C 0.2582(9) 0.4061(3) 0.1887(6) 0.0252(17) Uani 1 1 d .
H6 H 0.3390 0.4108 0.1640 0.030 Uiso 1 1 calc R
C11 C 0.1584(10) 0.4473(3) 0.1817(7) 0.035(2) Uani 1 1 d .
H7 H 0.1740 0.4810 0.1542 0.042 Uiso 1 1 calc R
C12 C 0.0386(11) 0.4398(4) 0.2141(7) 0.038(2) Uani 1 1 d .
H8 H -0.0269 0.4683 0.2101 0.045 Uiso 1 1 calc R
C13 C 0.0142(11) 0.3910(4) 0.2521(7) 0.040(2) Uani 1 1 d .
H9 H -0.0719 0.3854 0.2698 0.048 Uiso 1 1 calc R
C14 C 0.1121(9) 0.3497(3) 0.2652(7) 0.0296(18) Uani 1 1 d .
H10 H 0.0957 0.3168 0.2951 0.036 Uiso 1 1 calc R
C15 C 0.3818(8) 0.2975(3) 0.1093(6) 0.0218(16) Uani 1 1 d .
C16 C 0.5128(9) 0.2886(3) 0.0955(7) 0.0271(17) Uani 1 1 d .
H11 H 0.5978 0.2872 0.1581 0.033 Uiso 1 1 calc R
C17 C 0.5248(10) 0.2815(3) -0.0065(8) 0.0316(19) Uani 1 1 d .
H12 H 0.6170 0.2744 -0.0135 0.038 Uiso 1 1 calc R
C18 C 0.4022(11) 0.2848(3) -0.0999(7) 0.0316(19) Uani 1 1 d .
H13 H 0.4101 0.2807 -0.1708 0.038 Uiso 1 1 calc R
C19 C 0.2683(10) 0.2942(3) -0.0872(7) 0.0305(18) Uani 1 1 d .
H14 H 0.1842 0.2970 -0.1501 0.037 Uiso 1 1 calc R
C20 C 0.2556(8) 0.2996(3) 0.0184(6) 0.0238(16) Uani 1 1 d .
H15 H 0.1634 0.3044 0.0272 0.029 Uiso 1 1 calc R
C21 C 0.2979(9) 0.2429(3) 0.2737(7) 0.0279(18) Uani 1 1 d .
H16 H 0.2048 0.2351 0.2172 0.042 Uiso 1 1 calc R
H17 H 0.2842 0.2445 0.3455 0.042 Uiso 1 1 calc R
H18 H 0.3677 0.2148 0.2742 0.042 Uiso 1 1 calc R
C22 C 0.5131(8) 0.4676(3) 0.5853(6) 0.0206(15) Uani 1 1 d .
C23 C 0.3954(9) 0.4780(3) 0.4911(6) 0.0245(17) Uani 1 1 d .
H19 H 0.3343 0.4496 0.4552 0.029 Uiso 1 1 calc R
C24 C 0.3657(10) 0.5290(3) 0.4487(7) 0.0323(19) Uani 1 1 d .
H20 H 0.2833 0.5354 0.3859 0.039 Uiso 1 1 calc R
C25 C 0.4575(10) 0.5707(3) 0.4990(7) 0.033(2) Uani 1 1 d .
H21 H 0.4403 0.6055 0.4691 0.039 Uiso 1 1 calc R
C26 C 0.5750(10) 0.5609(3) 0.5937(7) 0.035(2) Uani 1 1 d .
H22 H 0.6363 0.5893 0.6294 0.042 Uiso 1 1 calc R
C27 C 0.6026(9) 0.5101(3) 0.6359(6) 0.0262(17) Uani 1 1 d .
H23 H 0.6833 0.5040 0.7000 0.031 Uiso 1 1 calc R
C28 C 0.7102(9) 0.3992(3) 0.7433(6) 0.0221(16) Uani 1 1 d .
C29 C 0.8348(9) 0.4086(3) 0.7140(7) 0.0307(18) Uani 1 1 d .
H24 H 0.8256 0.4158 0.6398 0.037 Uiso 1 1 calc R
C30 C 0.9717(10) 0.4073(4) 0.7934(8) 0.040(2) Uani 1 1 d .
H25 H 1.0550 0.4154 0.7736 0.048 Uiso 1 1 calc R
C31 C 0.9873(11) 0.3947(3) 0.8984(7) 0.041(2) Uani 1 1 d .
H26 H 1.0816 0.3931 0.9512 0.049 Uiso 1 1 calc R
C32 C 0.8674(12) 0.3842(4) 0.9297(8) 0.043(3) Uani 1 1 d .
H27 H 0.8789 0.3754 1.0035 0.052 Uiso 1 1 calc R
C33 C 0.7285(11) 0.3868(3) 0.8510(7) 0.033(2) Uani 1 1 d .
H28 H 0.6457 0.3799 0.8723 0.039 Uiso 1 1 calc R
C34 C 0.4054(10) 0.3976(3) 0.7092(7) 0.034(2) Uani 1 1 d .
H29 H 0.4058 0.3623 0.7410 0.051 Uiso 1 1 calc R
H30 H 0.3079 0.4056 0.6591 0.051 Uiso 1 1 calc R
H31 H 0.4332 0.4241 0.7679 0.051 Uiso 1 1 calc R

loop_
_atom_site_aniso_label
_atom_site_aniso_U_11
_atom_site_aniso_U_22
_atom_site_aniso_U_33
_atom_site_aniso_U_23
_atom_site_aniso_U_13
_atom_site_aniso_U_12
Pd1 0.0189(2) 0.0181(2) 0.0176(3) 0.0011(2) 0.00144(19) -0.0020(2)
P1 0.0193(9) 0.0166(9) 0.0172(9) 0.0003(7) 0.0022(7) -0.0007(7)
P2 0.0213(10) 0.0198(9) 0.0169(10) 0.0016(7) 0.0035(8) 0.0001(7)
Br1 0.0328(5) 0.0318(4) 0.0284(4) 0.0065(3) 0.0040(3) -0.0100(4)
C1 0.020(4) 0.020(3) 0.020(4) -0.001(3) -0.003(3) -0.002(3)
C2 0.027(4) 0.019(3) 0.019(4) 0.000(3) 0.005(3) -0.005(3)
C3 0.022(4) 0.021(3) 0.013(3) -0.003(3) 0.005(3) -0.003(3)
C5 0.039(5) 0.026(4) 0.026(4) 0.007(3) 0.008(4) -0.010(4)
C6 0.022(4) 0.043(4) 0.037(4) -0.010(5) 0.007(3) -0.008(4)
C7 0.024(5) 0.034(4) 0.034(4) 0.000(4) 0.002(4) 0.000(4)
C8 0.022(4) 0.020(4) 0.030(4) -0.007(3) 0.005(3) -0.002(3)
C9 0.024(4) 0.021(3) 0.015(4) -0.001(3) 0.003(3) 0.000(3)
C10 0.026(4) 0.024(4) 0.021(4) 0.002(3) 0.002(3) 0.002(3)
C11 0.036(5) 0.027(4) 0.034(5) 0.007(4) 0.002(4) 0.010(4)
C12 0.041(5) 0.038(5) 0.031(5) -0.002(4) 0.007(4) 0.017(4)
C13 0.032(5) 0.062(7) 0.028(5) -0.011(4) 0.012(4) 0.008(5)
C14 0.025(4) 0.038(5) 0.028(5) -0.002(4) 0.011(4) 0.001(3)
C15 0.026(4) 0.014(3) 0.022(4) 0.000(3) 0.004(3) 0.003(3)
C16 0.018(4) 0.026(4) 0.033(5) 0.004(3) 0.003(3) 0.001(3)
C17 0.027(5) 0.032(4) 0.040(5) -0.003(4) 0.017(4) 0.006(4)
C18 0.053(6) 0.020(4) 0.024(4) 0.000(3) 0.016(4) 0.002(4)
C19 0.034(5) 0.022(4) 0.030(5) -0.005(3) 0.003(4) -0.004(3)
C20 0.021(4) 0.022(4) 0.028(4) 0.000(3) 0.007(3) -0.001(3)
C21 0.028(4) 0.022(4) 0.027(5) 0.000(3) 0.001(4) -0.009(3)
C22 0.020(4) 0.024(4) 0.019(4) 0.004(3) 0.007(3) 0.003(3)
C23 0.025(4) 0.028(4) 0.020(4) 0.005(3) 0.007(3) 0.006(3)
C24 0.035(5) 0.038(5) 0.024(4) 0.013(4) 0.010(4) 0.011(4)
C25 0.039(5) 0.023(4) 0.043(5) 0.011(4) 0.022(4) 0.008(3)
C26 0.042(5) 0.022(4) 0.039(5) 0.001(4) 0.011(4) 0.002(4)
C27 0.029(4) 0.027(4) 0.018(4) 0.000(3) 0.003(3) 0.004(3)
C28 0.029(4) 0.015(3) 0.020(4) 0.004(3) 0.005(3) 0.005(3)
C29 0.028(4) 0.035(5) 0.023(4) -0.004(3) 0.001(3) 0.003(3)
C30 0.024(5) 0.049(6) 0.036(6) -0.014(4) -0.004(4) 0.006(4)
C31 0.044(6) 0.031(5) 0.028(5) -0.008(4) -0.014(4) 0.013(4)
C32 0.058(7) 0.033(5) 0.024(5) 0.002(4) -0.007(5) 0.003(4)
C33 0.049(6) 0.027(4) 0.020(4) 0.005(3) 0.009(4) 0.005(4)
C34 0.038(5) 0.037(5) 0.030(5) 0.002(4) 0.017(4) 0.001(4)

loop_
_atom_type_symbol
_atom_type_description
_atom_type_scat_dispersion_real
_atom_type_scat_dispersion_imag
_atom_type_scat_source
C C 0.0033 0.0016 'International Tables Vol C Tables 4.2.6.8 and 6.1.1.4'
H H 0.0000 0.0000 'International Tables Vol C Tables 4.2.6.8 and 6.1.1.4'
Br Br -0.2901 2.4595 'International Tables Vol C Tables 4.2.6.8 and 6.1.1.4'
P P 0.1023 0.0942 'International Tables Vol C Tables 4.2.6.8 and 6.1.1.4'
Pd Pd -0.9988 1.0072 'International Tables Vol C Tables 4.2.6.8 and 6.1.1.4'

loop_
_geom_angle_atom_site_label_1
_geom_angle_atom_site_label_2
_geom_angle_atom_site_label_3
_geom_angle
C2 Pd1 C1 40.2(3)
C2 Pd1 P2 106.4(2)
C1 Pd1 P2 146.5(2)
C2 Pd1 Br1 155.3(2)
C1 Pd1 Br1 115.1(2)
P2 Pd1 Br1 98.32(6)
C1 P1 C21 110.3(4)
C1 P1 C9 111.4(3)
C21 P1 C9 110.9(4)
C1 P1 C15 112.1(4)
C21 P1 C15 105.5(4)
C9 P1 C15 106.5(3)
C34 P2 C22 100.7(4)
C34 P2 C28 103.1(4)
C22 P2 C28 103.7(3)
C34 P2 Pd1 117.2(3)
C22 P2 Pd1 113.8(3)
C28 P2 Pd1 116.3(2)
C2 C1 P1 122.2(6)
C2 C1 Pd1 67.2(4)
P1 C1 Pd1 111.2(4)
C1 C2 C3 122.0(7)
C1 C2 Pd1 72.6(4)
C3 C2 Pd1 114.3(5)
C8 C3 C4 118.0(7)
C8 C3 C2 123.7(7)
C4 C3 C2 118.2(7)
C5 C4 C3 120.7(7)
C4 C5 C6 120.6(8)
C7 C6 C5 118.6(9)
C6 C7 C8 121.5(8)
C7 C8 C3 120.5(7)
C14 C9 C10 120.4(7)
C14 C9 P1 122.4(6)
C10 C9 P1 117.2(6)
C11 C10 C9 117.8(8)
C12 C11 C10 121.1(8)
C13 C12 C11 119.7(8)
C12 C13 C14 121.6(9)
C13 C14 C9 119.3(8)
C16 C15 C20 120.1(7)
C16 C15 P1 121.7(6)
C20 C15 P1 118.2(6)
C15 C16 C17 121.6(8)
C16 C17 C18 120.3(7)
C19 C18 C17 118.7(7)
C18 C19 C20 120.8(8)
C15 C20 C19 118.4(7)
C23 C22 C27 118.1(7)
C23 C22 P2 116.5(6)
C27 C22 P2 125.4(6)
C24 C23 C22 121.5(8)
C23 C24 C25 119.6(8)
C24 C25 C26 119.4(8)
C27 C26 C25 120.5(8)
C26 C27 C22 120.9(8)
C33 C28 C29 118.2(8)
C33 C28 P2 123.8(7)
C29 C28 P2 117.9(6)
C30 C29 C28 120.1(8)
C31 C30 C29 120.7(9)
C30 C31 C32 120.7(9)
C31 C32 C33 119.2(9)
C28 C33 C32 121.1(9)

loop_
_geom_bond_atom_site_label_1
_geom_bond_atom_site_label_2
_geom_bond_distance
Pd1 C2 2.063(7)
Pd1 C1 2.135(8)
Pd1 P2 2.281(2)
Pd1 Br1 2.5669(10)
P1 C1 1.758(8)
P1 C21 1.778(8)
P1 C9 1.802(8)
P1 C15 1.822(8)
P2 C34 1.821(8)
P2 C22 1.826(8)
P2 C28 1.830(8)
C1 C2 1.444(10)
C2 C3 1.491(10)
C3 C8 1.392(10)
C3 C4 1.408(10)
C4 C5 1.384(11)
C5 C6 1.395(13)
C6 C7 1.374(11)
C7 C8 1.388(12)
C9 C14 1.386(11)
C9 C10 1.424(10)
C10 C11 1.407(11)
C11 C12 1.376(14)
C12 C13 1.376(14)
C13 C14 1.384(12)
C15 C16 1.365(11)
C15 C20 1.396(10)
C16 C17 1.372(13)
C17 C18 1.396(13)
C18 C19 1.388(13)
C19 C20 1.416(11)
C22 C23 1.397(10)
C22 C27 1.402(11)
C23 C24 1.390(11)
C24 C25 1.397(13)
C25 C26 1.397(13)
C26 C27 1.382(11)
C28 C33 1.379(11)
C28 C29 1.406(12)
C29 C30 1.392(11)
C30 C31 1.352(13)
C31 C32 1.381(15)
C32 C33 1.404(13)

loop_
_geom_torsion_atom_site_label_1
_geom_torsion_atom_site_label_2
_geom_torsion_atom_site_label_3
_geom_torsion_atom_site_label_4
_geom_torsion
C2 Pd1 P2 C34 148.2(4)
C1 Pd1 P2 C34 150.5(5)
Br1 Pd1 P2 C34 -32.3(3)
C2 Pd1 P2 C22 31.2(4)
C1 Pd1 P2 C22 33.5(5)
Br1 Pd1 P2 C22 -149.3(3)
C2 Pd1 P2 C28 -89.3(4)
C1 Pd1 P2 C28 -87.0(5)
Br1 Pd1 P2 C28 90.2(3)
C21 P1 C1 C2 -145.9(7)
C9 P1 C1 C2 -22.3(8)
C15 P1 C1 C2 96.9(7)
C21 P1 C1 Pd1 -70.1(5)
C9 P1 C1 Pd1 53.4(5)
C15 P1 C1 Pd1 172.6(3)
P2 Pd1 C1 C2 -3.5(6)
Br1 Pd1 C1 C2 179.6(4)
C2 Pd1 C1 P1 -117.2(6)
P2 Pd1 C1 P1 -120.6(3)
Br1 Pd1 C1 P1 62.4(4)
P1 C1 C2 C3 -150.2(6)
Pd1 C1 C2 C3 108.2(7)
P1 C1 C2 Pd1 101.5(6)
P2 Pd1 C2 C1 178.0(4)
Br1 Pd1 C2 C1 -0.9(8)
C1 Pd1 C2 C3 -117.9(7)
P2 Pd1 C2 C3 60.1(5)
Br1 Pd1 C2 C3 -118.7(5)
C1 C2 C3 C8 -24.5(11)
Pd1 C2 C3 C8 59.5(9)
C1 C2 C3 C4 159.4(7)
Pd1 C2 C3 C4 -116.7(6)
C8 C3 C4 C5 0.1(12)
C2 C3 C4 C5 176.5(7)
C3 C4 C5 C6 1.7(13)
C4 C5 C6 C7 -0.8(14)
C5 C6 C7 C8 -1.9(15)
C6 C7 C8 C3 3.8(14)
C4 C3 C8 C7 -2.8(12)
C2 C3 C8 C7 -179.0(8)
C1 P1 C9 C14 -112.1(7)
C21 P1 C9 C14 11.1(8)
C15 P1 C9 C14 125.4(7)
C1 P1 C9 C10 69.9(7)
C21 P1 C9 C10 -166.9(6)
C15 P1 C9 C10 -52.6(7)
C14 C9 C10 C11 3.1(12)
P1 C9 C10 C11 -178.9(6)
C9 C10 C11 C12 -2.3(12)
C10 C11 C12 C13 -1.2(14)
C11 C12 C13 C14 4.0(14)
C12 C13 C14 C9 -3.2(13)
C10 C9 C14 C13 -0.4(12)
P1 C9 C14 C13 -178.4(6)
C1 P1 C15 C16 18.5(7)
C21 P1 C15 C16 -101.6(7)
C9 P1 C15 C16 140.5(6)
C1 P1 C15 C20 -163.6(6)
C21 P1 C15 C20 76.3(7)
C9 P1 C15 C20 -41.6(7)
C20 C15 C16 C17 0.2(11)
P1 C15 C16 C17 178.1(6)
C15 C16 C17 C18 1.7(12)
C16 C17 C18 C19 -1.3(12)
C17 C18 C19 C20 -0.9(12)
C16 C15 C20 C19 -2.4(11)
P1 C15 C20 C19 179.7(6)
C18 C19 C20 C15 2.8(11)
C34 P2 C22 C23 -81.6(6)
C28 P2 C22 C23 171.9(6)
Pd1 P2 C22 C23 44.6(6)
C34 P2 C22 C27 96.7(7)
C28 P2 C22 C27 -9.8(8)
Pd1 P2 C22 C27 -137.1(6)
C27 C22 C23 C24 -0.8(12)
P2 C22 C23 C24 177.7(6)
C22 C23 C24 C25 2.0(12)
C23 C24 C25 C26 -2.4(12)
C24 C25 C26 C27 1.7(13)
C25 C26 C27 C22 -0.5(13)
C23 C22 C27 C26 0.0(12)
P2 C22 C27 C26 -178.3(6)
C34 P2 C28 C33 14.5(7)
C22 P2 C28 C33 119.2(7)
Pd1 P2 C28 C33 -115.1(6)
C34 P2 C28 C29 -170.3(6)
C22 P2 C28 C29 -65.7(7)
Pd1 P2 C28 C29 60.1(6)
C33 C28 C29 C30 -2.5(12)
P2 C28 C29 C30 -177.9(7)
C28 C29 C30 C31 3.0(14)
C29 C30 C31 C32 -1.7(14)
C30 C31 C32 C33 -0.1(14)
C29 C28 C33 C32 0.7(12)
P2 C28 C33 C32 175.9(6)
C31 C32 C33 C28 0.6(13)
